data_2237391
loop_
_publ_author_name
'Leka, Zorica'
'Novakovi\'c, Sladjana B.'
'Bogdanovi\'c, Goran A.'
'Radi\'c, Gordana P.'
'Ratkovi\'c, Zoran R.'

_publ_section_title
;
 Benzyl 2-(benzylsulfanyl)benzoate
;
_journal_coeditor_code RZ5036
_journal_issue 2
_journal_name_full 'Acta Crystallographica Section E'
_journal_page_first o285
_journal_page_last o286
_journal_paper_doi 10.1107/S1600536813001761
_journal_volume 69
_journal_year 2013
_chemical_formula_iupac 'C21 H18 O2 S'
_chemical_formula_moiety 'C21 H18 O2 S'
_chemical_formula_sum 'C21 H18 O2 S'
_chemical_formula_weight 334.41
_chemical_name_systematic
;
Benzyl 2-(benzylsulfanyl)benzoate
;
_space_group_IT_number 2
_symmetry_cell_setting triclinic
_symmetry_space_group_name_Hall '-P 1'
_symmetry_space_group_name_H-M 'P -1'
_atom_sites_solution_hydrogens geom
_atom_sites_solution_primary direct
_atom_sites_solution_secondary difmap
_audit_creation_method SHELXL-97
_cell_angle_alpha 72.748(8)
_cell_angle_beta 86.477(6)
_cell_angle_gamma 89.941(6)
_cell_formula_units_Z 2
_cell_length_a 5.6957(3)
_cell_length_b 12.1117(11)
_cell_length_c 13.0813(11)
_cell_measurement_reflns_used 2123
_cell_measurement_temperature 293(2)
_cell_measurement_theta_max 72.2988
_cell_measurement_theta_min 3.5423
_cell_volume 860.04(12)
_computing_cell_refinement
;
CrysAlis PRO (Oxford Diffraction, 2012)
;
_computing_data_collection
;
CrysAlis PRO (Oxford Diffraction, 2012)
;
_computing_data_reduction
;
CrysAlis PRO (Oxford Diffraction, 2012)
;
_computing_molecular_graphics
;
ORTEP-3 for Windows (Farrugia, 2012) and
 <i>Mercury</i> (Macrae <i>et al.</i>, 2006)
;
_computing_publication_material 'WinGX (Farrugia, 2012), PLATON (Spek, 2009) and PARST (Nardelli, 1995)'
_computing_structure_refinement 'SHELXL97 (Sheldrick, 2008)'
_computing_structure_solution 'SHELXS97 (Sheldrick, 2008)'
_diffrn_ambient_temperature 293(2)
_diffrn_detector_area_resol_mean 16.3280
_diffrn_measured_fraction_theta_full 0.999
_diffrn_measured_fraction_theta_max 0.971
_diffrn_measurement_device_type 'Oxford Diffraction Xcalibur Gemini Sapphire3'
_diffrn_measurement_method '\w scans'
_diffrn_radiation_monochromator graphite
_diffrn_radiation_source 'Enhance (Cu) X-ray Source'
_diffrn_radiation_type CuK\a
_diffrn_radiation_wavelength 1.54180
_diffrn_reflns_av_R_equivalents 0.0179
_diffrn_reflns_av_sigmaI/netI 0.0328
_diffrn_reflns_limit_h_max 7
_diffrn_reflns_limit_h_min -5
_diffrn_reflns_limit_k_max 14
_diffrn_reflns_limit_k_min -14
_diffrn_reflns_limit_l_max 15
_diffrn_reflns_limit_l_min -16
_diffrn_reflns_number 5368
_diffrn_reflns_theta_full 67.00
_diffrn_reflns_theta_max 72.44
_diffrn_reflns_theta_min 3.55
_exptl_absorpt_coefficient_mu 1.739
_exptl_absorpt_correction_T_max 1.00000
_exptl_absorpt_correction_T_min 0.94421
_exptl_absorpt_correction_type multi-scan
_exptl_absorpt_process_details
;
(CrysAlis PRO; Oxford Diffraction, 2012)
;
_exptl_crystal_colour colourless
_exptl_crystal_density_diffrn 1.291
_exptl_crystal_density_method 'not measured'
_exptl_crystal_description prism
_exptl_crystal_F_000 352
_exptl_crystal_size_max 0.11
_exptl_crystal_size_mid 0.10
_exptl_crystal_size_min 0.05
_refine_diff_density_max 0.211
_refine_diff_density_min -0.212
_refine_ls_extinction_method none
_refine_ls_goodness_of_fit_ref 1.038
_refine_ls_hydrogen_treatment constr
_refine_ls_matrix_type full
_refine_ls_number_parameters 217
_refine_ls_number_reflns 3299
_refine_ls_number_restraints 0
_refine_ls_restrained_S_all 1.038
_refine_ls_R_factor_all 0.0542
_refine_ls_R_factor_gt 0.0404
_refine_ls_shift/su_max 0.000
_refine_ls_shift/su_mean 0.000
_refine_ls_structure_factor_coef Fsqd
_refine_ls_weighting_details 'calc w=1/[\s^2^(Fo^2^)+(0.0493P)^2^+0.0651P] where P=(Fo^2^+2Fc^2^)/3'
_refine_ls_weighting_scheme calc
_refine_ls_wR_factor_gt 0.1010
_refine_ls_wR_factor_ref 0.1130
_reflns_number_gt 2554
_reflns_number_total 3299
_reflns_threshold_expression >2sigma(I)
_cod_data_source_file rz5036.cif
_cod_data_source_block I
_cod_database_code 2237391
_cod_database_fobs_code 2237391

loop_
_symmetry_equiv_pos_as_xyz
'x, y, z'
'-x, -y, -z'

loop_
_atom_site_type_symbol
_atom_site_label
_atom_site_fract_x
_atom_site_fract_y
_atom_site_fract_z
_atom_site_U_iso_or_equiv
_atom_site_adp_type
_atom_site_calc_flag
_atom_site_refinement_flags
_atom_site_occupancy
_atom_site_symmetry_multiplicity
S S1 0.60616(9) 0.22258(5) 0.48163(4) 0.06178(18) Uani d . 1 1
O O1 0.1278(2) 0.47589(12) 0.28903(10) 0.0595(4) Uani d . 1 1
O O2 0.2518(3) 0.37675(15) 0.44697(11) 0.0859(6) Uani d . 1 1
C C1 0.2696(3) 0.40163(17) 0.35128(15) 0.0549(5) Uani d . 1 1
C C2 0.4509(3) 0.35644(16) 0.28855(14) 0.0519(4) Uani d . 1 1
C C3 0.6149(3) 0.27491(16) 0.34054(14) 0.0519(4) Uani d . 1 1
C C4 0.7850(4) 0.23806(19) 0.27595(16) 0.0632(5) Uani d . 1 1
H H4 0.8945 0.1838 0.3081 0.076 Uiso calc R 1 1
C C5 0.7919(4) 0.2808(2) 0.16621(17) 0.0728(6) Uani d . 1 1
H H5 0.9072 0.2555 0.1253 0.087 Uiso calc R 1 1
C C6 0.6324(4) 0.3601(2) 0.11575(17) 0.0743(6) Uani d . 1 1
H H6 0.6388 0.3885 0.0413 0.089 Uiso calc R 1 1
C C7 0.4622(4) 0.39694(19) 0.17718(15) 0.0650(5) Uani d . 1 1
H H7 0.3525 0.4501 0.1433 0.078 Uiso calc R 1 1
C C8 -0.0440(4) 0.53023(19) 0.34328(15) 0.0602(5) Uani d . 1 1
H H8A 0.0348 0.5751 0.3817 0.072 Uiso calc R 1 1
H H8B -0.1426 0.4718 0.3946 0.072 Uiso calc R 1 1
C C9 -0.1923(3) 0.60777(16) 0.26112(15) 0.0522(4) Uani d . 1 1
C C10 -0.1380(4) 0.6363(2) 0.15204(16) 0.0659(6) Uani d . 1 1
H H10 -0.0031 0.6073 0.1264 0.079 Uiso calc R 1 1
C C11 -0.2821(4) 0.7076(2) 0.08082(17) 0.0725(6) Uani d . 1 1
H H11 -0.2437 0.7260 0.0075 0.087 Uiso calc R 1 1
C C12 -0.4810(4) 0.7514(2) 0.11702(18) 0.0712(6) Uani d . 1 1
H H12 -0.5780 0.7990 0.0686 0.085 Uiso calc R 1 1
C C13 -0.5362(4) 0.7247(2) 0.22537(18) 0.0678(6) Uani d . 1 1
H H13 -0.6698 0.7552 0.2505 0.081 Uiso calc R 1 1
C C14 -0.3935(3) 0.65252(18) 0.29709(16) 0.0592(5) Uani d . 1 1
H H14 -0.4332 0.6339 0.3703 0.071 Uiso calc R 1 1
C C15 0.8417(4) 0.11867(19) 0.50644(16) 0.0637(5) Uani d . 1 1
H H15A 0.8106 0.0571 0.4754 0.076 Uiso calc R 1 1
H H15B 0.9904 0.1561 0.4746 0.076 Uiso calc R 1 1
C C16 0.8515(3) 0.07081(16) 0.62584(15) 0.0555(5) Uani d . 1 1
C C17 0.6840(4) -0.0071(2) 0.68695(18) 0.0715(6) Uani d . 1 1
H H17 0.5632 -0.0315 0.6536 0.086 Uiso calc R 1 1
C C18 0.6927(4) -0.0493(2) 0.79649(19) 0.0817(7) Uani d . 1 1
H H18 0.5787 -0.1022 0.8364 0.098 Uiso calc R 1 1
C C19 0.8689(4) -0.0138(2) 0.84739(19) 0.0757(6) Uani d . 1 1
H H19 0.8743 -0.0418 0.9215 0.091 Uiso calc R 1 1
C C20 1.0364(4) 0.0634(2) 0.78757(19) 0.0746(6) Uani d . 1 1
H H20 1.1571 0.0872 0.8214 0.090 Uiso calc R 1 1
C C21 1.0283(4) 0.10629(19) 0.67754(17) 0.0641(5) Uani d . 1 1
H H21 1.1423 0.1594 0.6380 0.077 Uiso calc R 1 1

loop_
_atom_site_aniso_label
_atom_site_aniso_U_11
_atom_site_aniso_U_22
_atom_site_aniso_U_33
_atom_site_aniso_U_12
_atom_site_aniso_U_13
_atom_site_aniso_U_23
S1 0.0688(3) 0.0641(3) 0.0475(3) 0.0269(2) -0.0004(2) -0.0098(2)
O1 0.0647(8) 0.0623(8) 0.0502(7) 0.0208(7) -0.0064(6) -0.0145(6)
O2 0.0995(12) 0.1023(13) 0.0475(8) 0.0567(10) -0.0012(7) -0.0103(8)
C1 0.0607(11) 0.0530(11) 0.0481(10) 0.0107(9) -0.0047(8) -0.0106(8)
C2 0.0601(11) 0.0465(10) 0.0469(10) 0.0058(8) 0.0000(8) -0.0111(8)
C3 0.0570(11) 0.0489(10) 0.0483(10) 0.0060(8) 0.0028(8) -0.0136(8)
C4 0.0660(12) 0.0638(13) 0.0567(11) 0.0154(10) 0.0050(9) -0.0152(9)
C5 0.0790(15) 0.0769(15) 0.0615(13) 0.0124(12) 0.0148(10) -0.0229(11)
C6 0.0987(17) 0.0748(15) 0.0450(11) 0.0102(13) 0.0089(11) -0.0139(10)
C7 0.0794(14) 0.0618(13) 0.0501(11) 0.0136(11) -0.0039(10) -0.0109(9)
C8 0.0645(12) 0.0638(12) 0.0502(11) 0.0173(10) -0.0028(9) -0.0138(9)
C9 0.0542(10) 0.0489(10) 0.0523(10) 0.0059(8) -0.0050(8) -0.0129(8)
C10 0.0618(12) 0.0783(15) 0.0537(11) 0.0165(11) -0.0007(9) -0.0142(10)
C11 0.0755(14) 0.0837(16) 0.0506(11) 0.0134(12) -0.0052(10) -0.0077(10)
C12 0.0655(13) 0.0764(15) 0.0673(14) 0.0172(11) -0.0186(10) -0.0120(11)
C13 0.0591(12) 0.0716(14) 0.0738(14) 0.0181(10) -0.0061(10) -0.0228(11)
C14 0.0609(12) 0.0636(12) 0.0546(11) 0.0099(10) -0.0031(9) -0.0202(9)
C15 0.0637(12) 0.0635(12) 0.0621(12) 0.0257(10) -0.0048(9) -0.0160(10)
C16 0.0553(11) 0.0490(10) 0.0615(12) 0.0180(9) -0.0052(9) -0.0150(9)
C17 0.0682(13) 0.0626(13) 0.0766(15) 0.0004(11) -0.0176(11) -0.0073(11)
C18 0.0813(16) 0.0699(15) 0.0762(16) -0.0043(12) -0.0062(12) 0.0059(12)
C19 0.0878(17) 0.0730(15) 0.0603(13) 0.0167(13) -0.0134(12) -0.0091(11)
C20 0.0734(15) 0.0783(16) 0.0769(15) 0.0095(12) -0.0201(12) -0.0272(13)
C21 0.0563(12) 0.0637(13) 0.0717(14) 0.0039(10) -0.0022(10) -0.0197(10)

loop_
_atom_type_symbol
_atom_type_description
_atom_type_scat_dispersion_real
_atom_type_scat_dispersion_imag
_atom_type_scat_source
C C 0.0181 0.0091 'International Tables Vol C Tables 4.2.6.8 and 6.1.1.4'
H H 0.0000 0.0000 'International Tables Vol C Tables 4.2.6.8 and 6.1.1.4'
O O 0.0492 0.0322 'International Tables Vol C Tables 4.2.6.8 and 6.1.1.4'
S S 0.3331 0.5567 'International Tables Vol C Tables 4.2.6.8 and 6.1.1.4'

loop_
_geom_angle_atom_site_label_1
_geom_angle_atom_site_label_2
_geom_angle_atom_site_label_3
_geom_angle
C3 S1 C15 103.19(9)
C1 O1 C8 116.17(14)
O2 C1 O1 122.68(18)
O2 C1 C2 124.83(17)
O1 C1 C2 112.48(16)
C7 C2 C3 119.66(17)
C7 C2 C1 119.51(17)
C3 C2 C1 120.82(16)
C4 C3 C2 117.65(17)
C4 C3 S1 121.64(15)
C2 C3 S1 120.71(14)
C5 C4 C3 121.03(19)
C5 C4 H4 119.5
C3 C4 H4 119.5
C6 C5 C4 121.3(2)
C6 C5 H5 119.4
C4 C5 H5 119.4
C5 C6 C7 118.9(2)
C5 C6 H6 120.5
C7 C6 H6 120.5
C6 C7 C2 121.5(2)
C6 C7 H7 119.3
C2 C7 H7 119.3
O1 C8 C9 108.69(15)
O1 C8 H8A 110.0
C9 C8 H8A 110.0
O1 C8 H8B 110.0
C9 C8 H8B 110.0
H8A C8 H8B 108.3
C10 C9 C14 118.49(17)
C10 C9 C8 123.42(17)
C14 C9 C8 118.09(17)
C11 C10 C9 120.55(19)
C11 C10 H10 119.7
C9 C10 H10 119.7
C12 C11 C10 120.6(2)
C12 C11 H11 119.7
C10 C11 H11 119.7
C11 C12 C13 119.5(2)
C11 C12 H12 120.2
C13 C12 H12 120.2
C12 C13 C14 120.1(2)
C12 C13 H13 120.0
C14 C13 H13 120.0
C13 C14 C9 120.71(19)
C13 C14 H14 119.6
C9 C14 H14 119.6
C16 C15 S1 107.11(13)
C16 C15 H15A 110.3
S1 C15 H15A 110.3
C16 C15 H15B 110.3
S1 C15 H15B 110.3
H15A C15 H15B 108.5
C17 C16 C21 118.3(2)
C17 C16 C15 121.5(2)
C21 C16 C15 120.2(2)
C18 C17 C16 121.0(2)
C18 C17 H17 119.5
C16 C17 H17 119.5
C19 C18 C17 120.4(2)
C19 C18 H18 119.8
C17 C18 H18 119.8
C20 C19 C18 119.1(2)
C20 C19 H19 120.4
C18 C19 H19 120.4
C19 C20 C21 120.8(2)
C19 C20 H20 119.6
C21 C20 H20 119.6
C20 C21 C16 120.4(2)
C20 C21 H21 119.8
C16 C21 H21 119.8

loop_
_geom_bond_atom_site_label_1
_geom_bond_atom_site_label_2
_geom_bond_distance
S1 C3 1.7623(19)
S1 C15 1.8159(18)
O1 C1 1.331(2)
O1 C8 1.444(2)
O2 C1 1.195(2)
C1 C2 1.483(3)
C2 C7 1.390(2)
C2 C3 1.410(3)
C3 C4 1.405(2)
C4 C5 1.372(3)
C4 H4 0.9300
C5 C6 1.371(3)
C5 H5 0.9300
C6 C7 1.379(3)
C6 H6 0.9300
C7 H7 0.9300
C8 C9 1.504(2)
C8 H8A 0.9700
C8 H8B 0.9700
C9 C10 1.380(3)
C9 C14 1.383(3)
C10 C11 1.379(3)
C10 H10 0.9300
C11 C12 1.368(3)
C11 H11 0.9300
C12 C13 1.373(3)
C12 H12 0.9300
C13 C14 1.382(3)
C13 H13 0.9300
C14 H14 0.9300
C15 C16 1.501(3)
C15 H15A 0.9700
C15 H15B 0.9700
C16 C17 1.379(3)
C16 C21 1.383(3)
C17 C18 1.375(3)
C17 H17 0.9300
C18 C19 1.375(3)
C18 H18 0.9300
C19 C20 1.368(3)
C19 H19 0.9300
C20 C21 1.381(3)
C20 H20 0.9300
C21 H21 0.9300

loop_
_geom_hbond_atom_site_label_D
_geom_hbond_atom_site_label_H
_geom_hbond_atom_site_label_A
_geom_hbond_site_symmetry_A
_geom_hbond_distance_DH
_geom_hbond_distance_HA
_geom_hbond_distance_DA
_geom_hbond_angle_DHA
_geom_hbond_publ_flag
C14 H14 O2 2_566 0.93 2.63 3.408(3) 142 y
C4 H4 Cg3 2_756 0.93 3.11 3.846(3) 137 y
C13 H13 Cg3 2_566 0.93 2.88 3.653(3) 141 y
C18 H18 Cg1 2_656 0.93 3.20 3.820(3) 126 y
C20 H20 Cg2 2_666 0.93 2.96 3.651(3) 132 y

loop_
_cod_related_entry_id
_cod_related_entry_database
_cod_related_entry_code
1 ChemSpider 701632
